data_2100601
loop_
_publ_author_name
'L. Smrcok'
'M. Sl\'adkovicov\'a'
'V. Langer'
'C. C. Wilson'
'M. Ko\'os'

_publ_section_title
;
On hydrogen bonding in 1,6-anhydro-\b-D-glucopyranose
(levoglucosan): X-ray and neutron diffraction and DFT study
;
_journal_coeditor_code BS5034
_journal_date_accepted 2006-06-28
_journal_date_recd_electronic 2006-04-24
_journal_issue 2
_journal_name_full 'Acta Crystallographica, Section B'
_journal_page_first 912
_journal_page_last 918
_journal_paper_category FA
_journal_paper_doi 10.1107/S010876810602489X
_journal_volume 62
_journal_year 2006
_chemical_formula_moiety 'C6 H10 O5'
_chemical_formula_sum 'C6 H10 O5'
_chemical_formula_weight 162.14
_chemical_name_common Levoglucosan
_chemical_name_systematic
;
1,6-anhydro-beta-D-glucopyranose
;
_space_group_IT_number 19
_space_group_name_Hall 'P 2ac 2ab'
_space_group_name_H-M_alt 'P 21 21 21'
_symmetry_cell_setting orthorhombic
_symmetry_space_group_name_Hall 'P 2ac 2ab'
_symmetry_space_group_name_H-M 'P 21 21 21'
_atom_sites_solution_hydrogens geom
_atom_sites_solution_primary direct
_atom_sites_solution_secondary difmap
_audit_creation_method SHELXL-97
_cell_angle_alpha 90.00
_cell_angle_beta 90.00
_cell_angle_gamma 90.00
_cell_formula_units_Z 4
_cell_length_a 6.66140(10)
_cell_length_b 13.3104(2)
_cell_length_c 7.49140(10)
_cell_measurement_reflns_used 8067
_cell_measurement_temperature 173(2)
_cell_measurement_theta_max 32.82
_cell_measurement_theta_min 3.06
_cell_volume 664.232(17)
_computing_cell_refinement 'SAINT (Siemens, 1995)'
_computing_data_collection 'SMART (Siemens, 1995)'
_computing_data_reduction 'SAINT (Siemens, 1995) & SADABS (Sheldrick, 2002)'
_computing_molecular_graphics 'DIAMOND (Brandenburg, 2000)'
_computing_publication_material 'PLATON (Spek, 2003)'
_computing_structure_refinement 'SHELXL-97 (Sheldrick, 1997)'
_computing_structure_solution 'SHELXS-97 (Sheldrick, 1990)'
_diffrn_ambient_temperature 173(2)
_diffrn_measured_fraction_theta_full 0.972
_diffrn_measured_fraction_theta_max 0.972
_diffrn_measurement_device_type 'Siemens Smart 1K CCD area detector'
_diffrn_measurement_method '\w scans'
_diffrn_radiation_monochromator graphite
_diffrn_radiation_source 'fine-focus sealed tube'
_diffrn_radiation_type MoK\a
_diffrn_radiation_wavelength 0.71073
_diffrn_reflns_av_R_equivalents 0.0422
_diffrn_reflns_av_sigmaI/netI 0.0235
_diffrn_reflns_limit_h_max 9
_diffrn_reflns_limit_h_min -9
_diffrn_reflns_limit_k_max 20
_diffrn_reflns_limit_k_min -19
_diffrn_reflns_limit_l_max 11
_diffrn_reflns_limit_l_min -11
_diffrn_reflns_number 11258
_diffrn_reflns_theta_full 32.82
_diffrn_reflns_theta_max 32.82
_diffrn_reflns_theta_min 3.06
_diffrn_standards_decay_% 0
_diffrn_standards_number 0
_exptl_absorpt_coefficient_mu 0.143
_exptl_absorpt_correction_T_max 0.9450
_exptl_absorpt_correction_T_min 0.8302
_exptl_absorpt_correction_type multi-scan
_exptl_absorpt_process_details 'SADABS (Sheldrick, 2002)'
_exptl_crystal_colour colourless
_exptl_crystal_density_diffrn 1.621
_exptl_crystal_density_method 'not measured'
_exptl_crystal_description block
_exptl_crystal_F_000 344
_exptl_crystal_size_max 1.35
_exptl_crystal_size_mid 0.70
_exptl_crystal_size_min 0.40
_refine_diff_density_max 0.336
_refine_diff_density_min -0.299
_refine_ls_extinction_coef 0.076(9)
_refine_ls_extinction_expression Fc^*^=kFc[1+0.001xFc^2^\l^3^/sin(2\q)]^-1/4^
_refine_ls_extinction_method SHELX
_refine_ls_goodness_of_fit_ref 1.022
_refine_ls_hydrogen_treatment constr
_refine_ls_matrix_type full
_refine_ls_number_parameters 113
_refine_ls_number_reflns 2370
_refine_ls_number_restraints 0
_refine_ls_restrained_S_all 1.022
_refine_ls_R_factor_all 0.0389
_refine_ls_R_factor_gt 0.0320
_refine_ls_shift/su_max 0.000
_refine_ls_shift/su_mean 0.000
_refine_ls_structure_factor_coef Fsqd
_refine_ls_weighting_details 'calc w=1/[\s^2^(Fo^2^)+(0.0500P)^2^+0.0743P]  where P=(Fo^2^+2Fc^2^)/3'
_refine_ls_weighting_scheme calc
_refine_ls_wR_factor_gt 0.0779
_refine_ls_wR_factor_ref 0.0832
_reflns_number_gt 1265
_reflns_number_total 1401
_reflns_threshold_expression >2\s(I)
_cod_data_source_file bs5034.cif
_cod_database_code 2100601

loop_
_symmetry_equiv_pos_as_xyz
'x, y, z'
'-x+1/2, -y, z+1/2'
'-x, y+1/2, -z+1/2'
'x+1/2, -y+1/2, -z'

loop_
_atom_site_type_symbol
_atom_site_label
_atom_site_fract_x
_atom_site_fract_y
_atom_site_fract_z
_atom_site_U_iso_or_equiv
_atom_site_adp_type
_atom_site_calc_flag
_atom_site_refinement_flags
_atom_site_occupancy
O O1 0.04814(12) -0.01528(6) 0.23124(12) 0.02111(18) Uani d . 1
O O2 0.41784(11) 0.19017(6) 0.24775(10) 0.01727(16) Uani d . 1
H H2 0.4032 0.1946 0.3588 0.044(5) Uiso calc R 1
O O3 -0.02490(13) 0.14835(6) -0.02314(11) 0.01942(17) Uani d . 1
H H3 -0.0446 0.1905 -0.1047 0.027(4) Uiso calc R 1
O O4 -0.00405(13) 0.29106(6) 0.39476(10) 0.01748(16) Uani d . 1
H H4 -0.0357 0.3465 0.3491 0.038(5) Uiso calc R 1
O O5 0.11548(12) 0.09101(6) 0.46025(10) 0.01774(16) Uani d . 1
C C1 0.20150(17) 0.04795(8) 0.30570(16) 0.0170(2) Uani d . 1
H H1 0.3223 0.0072 0.3379 0.028(4) Uiso calc R 1
C C2 0.25850(15) 0.13124(7) 0.17442(13) 0.01365(18) Uani d . 1
H H2A 0.3095 0.0986 0.0631 0.021(4) Uiso calc R 1
C C3 0.07484(15) 0.19612(7) 0.12359(13) 0.01348(17) Uani d . 1
H H3A 0.1234 0.2636 0.0837 0.016(3) Uiso calc R 1
C C4 -0.07214(15) 0.21082(7) 0.28171(13) 0.01428(18) Uani d . 1
H H4A -0.2088 0.2272 0.2346 0.017(3) Uiso calc R 1
C C5 -0.08416(16) 0.11760(8) 0.39877(14) 0.01606(19) Uani d . 1
H H5 -0.1771 0.1286 0.5018 0.018(4) Uiso calc R 1
C C6 -0.14303(18) 0.02340(8) 0.29380(17) 0.0201(2) Uani d . 1
H H6A -0.2117 -0.0260 0.3715 0.025(4) Uiso calc R 1
H H6B -0.2321 0.0405 0.1925 0.025(4) Uiso calc R 1

loop_
_atom_site_aniso_label
_atom_site_aniso_U_11
_atom_site_aniso_U_22
_atom_site_aniso_U_33
_atom_site_aniso_U_12
_atom_site_aniso_U_13
_atom_site_aniso_U_23
O1 0.0221(4) 0.0122(3) 0.0290(4) -0.0015(3) 0.0049(3) -0.0039(3)
O2 0.0152(3) 0.0220(4) 0.0146(3) -0.0040(3) -0.0009(3) 0.0006(3)
O3 0.0250(4) 0.0188(4) 0.0145(3) -0.0020(3) -0.0062(3) 0.0004(3)
O4 0.0233(4) 0.0117(3) 0.0175(3) 0.0016(3) 0.0012(3) -0.0017(3)
O5 0.0202(4) 0.0174(3) 0.0157(3) 0.0013(3) -0.0001(3) 0.0032(3)
C1 0.0181(5) 0.0127(4) 0.0202(5) 0.0017(3) 0.0009(4) 0.0015(3)
C2 0.0135(4) 0.0134(4) 0.0140(4) 0.0003(3) 0.0003(3) -0.0002(3)
C3 0.0147(4) 0.0131(4) 0.0127(4) -0.0010(3) -0.0011(3) 0.0007(3)
C4 0.0140(4) 0.0124(4) 0.0165(4) 0.0003(3) 0.0003(3) 0.0001(3)
C5 0.0162(4) 0.0137(4) 0.0182(4) -0.0010(4) 0.0037(4) 0.0003(4)
C6 0.0202(5) 0.0148(4) 0.0254(5) -0.0047(4) 0.0043(4) -0.0008(4)

loop_
_atom_type_symbol
_atom_type_description
_atom_type_scat_dispersion_real
_atom_type_scat_dispersion_imag
_atom_type_scat_source
C C 0.0033 0.0016 'International Tables Vol C Tables 4.2.6.8 and 6.1.1.4'
H H 0.0000 0.0000 'International Tables Vol C Tables 4.2.6.8 and 6.1.1.4'
O O 0.0106 0.0060 'International Tables Vol C Tables 4.2.6.8 and 6.1.1.4'

loop_
_geom_angle_atom_site_label_1
_geom_angle_atom_site_label_2
_geom_angle_atom_site_label_3
_geom_angle
C1 O1 C6 106.90(8)
C2 O2 H2 109.5
C3 O3 H3 109.5
C4 O4 H4 109.5
C1 O5 C5 102.15(8)
O5 C1 O1 105.51(9)
O5 C1 C2 109.48(8)
O1 C1 C2 110.58(9)
O5 C1 H1 110.4
O1 C1 H1 110.4
C2 C1 H1 110.4
O2 C2 C1 109.56(8)
O2 C2 C3 112.08(8)
C1 C2 C3 111.53(9)
O2 C2 H2A 107.8
C1 C2 H2A 107.8
C3 C2 H2A 107.8
O3 C3 C2 107.95(8)
O3 C3 C4 110.45(8)
C2 C3 C4 112.49(8)
O3 C3 H3A 108.6
C2 C3 H3A 108.6
C4 C3 H3A 108.6
O4 C4 C5 106.45(8)
O4 C4 C3 110.19(8)
C5 C4 C3 111.77(8)
O4 C4 H4A 109.5
C5 C4 H4A 109.5
C3 C4 H4A 109.5
O5 C5 C4 109.48(8)
O5 C5 C6 101.42(8)
C4 C5 C6 112.66(9)
O5 C5 H5 111.0
C4 C5 H5 111.0
C6 C5 H5 111.0
O1 C6 C5 103.39(8)
O1 C6 H6A 111.1
C5 C6 H6A 111.1
O1 C6 H6B 111.1
C5 C6 H6B 111.1
H6A C6 H6B 109.0

loop_
_geom_bond_atom_site_label_1
_geom_bond_atom_site_label_2
_geom_bond_distance
O1 C1 1.4364(14)
O1 C6 1.4514(14)
O2 C2 1.4296(12)
O2 H2 0.8400
O3 C3 1.4331(12)
O3 H3 0.8400
O4 C4 1.4366(12)
O4 H4 0.8400
O5 C1 1.4133(14)
O5 C5 1.4512(13)
C1 C2 1.5298(14)
C1 H1 1.0000
C2 C3 1.5452(14)
C2 H2A 1.0000
C3 C4 1.5492(14)
C3 H3A 1.0000
C4 C5 1.5215(14)
C4 H4A 1.0000
C5 C6 1.5310(15)
C5 H5 1.0000
C6 H6A 0.9900
C6 H6B 0.9900

loop_
_geom_hbond_atom_site_label_D
_geom_hbond_atom_site_label_H
_geom_hbond_atom_site_label_A
_geom_hbond_site_symmetry_A
_geom_hbond_distance_DH
_geom_hbond_distance_HA
_geom_hbond_distance_DA
_geom_hbond_angle_DHA
_geom_hbond_publ_flag
O2 H2 O5 . 0.84 2.48 2.8867(11) 110.7 n
O2 H2 O4 4_556 0.84 1.96 2.7396(11) 154.8 n
O3 H3 O2 4_455 0.84 1.93 2.7562(11) 166.7 n
O4 H4 O1 3 0.84 1.94 2.7608(11) 166.2 n
C4 H4A O2 1_455 1.00 2.54 3.4180(13) 146.7 n
C5 H5 O4 4_456 1.00 2.55 3.4197(14) 145.6 n
C6 H6A O3 2_455 0.99 2.52 3.4641(13) 159.2 n
C6 H6B O3 . 0.99 2.56 3.0037(15) 106.8 n

loop_
_geom_torsion_atom_site_label_1
_geom_torsion_atom_site_label_2
_geom_torsion_atom_site_label_3
_geom_torsion_atom_site_label_4
_geom_torsion
C5 O5 C1 O1 -43.04(10)
C5 O5 C1 C2 75.97(10)
C6 O1 C1 O5 24.05(11)
C6 O1 C1 C2 -94.23(10)
O5 C1 C2 O2 66.94(11)
O1 C1 C2 O2 -177.22(8)
O5 C1 C2 C3 -57.74(11)
O1 C1 C2 C3 58.09(11)
O2 C2 C3 O3 150.40(8)
C1 C2 C3 O3 -86.34(10)
O2 C2 C3 C4 -87.48(10)
C1 C2 C3 C4 35.78(11)
O3 C3 C4 O4 -156.72(8)
C2 C3 C4 O4 82.59(10)
O3 C3 C4 C5 85.14(10)
C2 C3 C4 C5 -35.55(11)
C1 O5 C5 C4 -75.36(9)
C1 O5 C5 C6 43.88(10)
O4 C4 C5 O5 -64.48(10)
C3 C4 C5 O5 55.88(11)
O4 C4 C5 C6 -176.52(8)
C3 C4 C5 C6 -56.16(12)
C1 O1 C6 C5 3.71(11)
O5 C5 C6 O1 -29.00(10)
C4 C5 C6 O1 87.94(11)

loop_
_cod_related_entry_id
_cod_related_entry_database
_cod_related_entry_code
1 ChemSpider 9587432
